data_1527114
loop_
_publ_author_name
'Bandel, G.'
'Platte, C.'
'Troemel, M.'

_publ_section_title
;
 Hydroxoplatin(IV)-saeure und Ammoniumhexahydroxoplatinat(IV)
;
_journal_name_full 'Zeitschrift fuer Anorganische und Allgemeine Chemie'
_journal_page_first 95
_journal_page_last 101
_journal_volume 472
_journal_year 1981
_chemical_formula_sum 'H8 O6 Pt'
_chemical_name_systematic 'H8 Pt O6'
_space_group_IT_number 15
_symmetry_space_group_name_Hall '-C 2yc'
_symmetry_space_group_name_H-M 'C 1 2/c 1'
_cell_angle_alpha 90
_cell_angle_beta 93.54
_cell_angle_gamma 90
_cell_formula_units_Z 4
_cell_length_a 8.47
_cell_length_b 7.195
_cell_length_c 7.451
_cell_volume 453.210
_citation_journal_id_ASTM ZAACAB
_cod_data_source_file Bandel_ZAACAB_1981_1346.cif
_cod_data_source_block H8O6Pt1
_cod_original_cell_volume 453.2099
_cod_original_formula_sum 'H8 O6 Pt1'
_cod_database_code 1527114

loop_
_symmetry_equiv_pos_as_xyz
x,y,z
-x,y,-z+1/2
-x,-y,-z
x,-y,z-1/2
x+1/2,y+1/2,z
-x+1/2,y+1/2,-z+1/2
-x+1/2,-y+1/2,-z
x+1/2,-y+1/2,z-1/2

loop_
_atom_site_label
_atom_site_type_symbol
_atom_site_fract_x
_atom_site_fract_y
_atom_site_fract_z
_atom_site_occupancy
_atom_site_U_iso_or_equiv
Pt1 Pt+4 0.25 0.25 0 1 0.0
O3 O-2 0.036 0.847 0.422 1 0.0
O1 O-2 0.191 0.22 0.255 1 0.0
O2 O-2 0.334 0.009 0.509 1 0.0
